data_9001651
loop_
_publ_author_name
'Ni, Y.'
'Hughes, J. M.'
'Mariano, A. N.'

_publ_section_title
;
 Crystal chemistry of the monazite and xenotime structures
 Sm(PO4)
;
_journal_name_full 'American Mineralogist'
_journal_page_first 21
_journal_page_last 26
_journal_volume 80
_journal_year 1995
_chemical_formula_sum 'O4 P Sm'
_chemical_name_mineral Monazite-(Sm)
_space_group_IT_number 14
_symmetry_space_group_name_Hall '-P 2yn'
_symmetry_space_group_name_H-M 'P 1 21/n 1'
_cell_angle_alpha 90
_cell_angle_beta 103.86
_cell_angle_gamma 90
_cell_length_a 6.6818
_cell_length_b 6.8877
_cell_length_c 6.3653
_cell_formula_units_Z 4
_cell_volume 284.416
_database_code_amcsd 0001703
_exptl_crystal_density_diffrn 5.729
_cod_original_formula_sum 'Sm P O4'
_cod_database_code 9001651

loop_
_space_group_symop_operation_xyz
x,y,z
1/2+x,1/2-y,1/2+z
1/2-x,1/2+y,1/2-z
-x,-y,-z

loop_
_atom_site_label
_atom_site_fract_x
_atom_site_fract_y
_atom_site_fract_z
_atom_site_U_iso_or_equiv
Sm 0.28153 0.15638 0.09813 0.00289
P 0.30340 0.16180 0.61300 0.00317
O1 0.24990 0.00200 0.44050 0.00722
O2 0.38220 0.33410 0.50080 0.00722
O3 0.47480 0.10250 0.81020 0.00709
O4 0.12170 0.21250 0.71130 0.00722

loop_
_cod_related_entry_id
_cod_related_entry_database
_cod_related_entry_code
1 AMCSD 0001703
